data_7250170
loop_
_publ_author_name
'Lei, Min'
'Jiang, Lisha'
'Wang, Chunhui'
'Song, Jianxin'
'Liu, Wei'
'Qiu, Jie'

_publ_section_title
;
 A flexible molecular organic crystal with \p--\p bonding for the highly
 selective recognition of hydrogen isotopes
;
_journal_issue 16
_journal_name_full CrystEngComm
_journal_page_first 2591
_journal_page_last 2599
_journal_paper_doi 10.1039/D5CE00221D
_journal_volume 27
_journal_year 2025
_chemical_formula_sum 'C38 H41 O12 S4'
_chemical_formula_weight 817.95
_space_group_crystal_system monoclinic
_space_group_IT_number 15
_space_group_name_Hall '-C 2yc'
_space_group_name_H-M_alt 'C 1 2/c 1'
_atom_sites_solution_hydrogens mixed
_audit_creation_method SHELXL-2019/1
_audit_update_record
;
2025-02-28 deposited with the CCDC.	2025-03-19 downloaded from the CCDC.
;
_cell_angle_alpha 90
_cell_angle_beta 95.989(6)
_cell_angle_gamma 90
_cell_formula_units_Z 4
_cell_length_a 20.809(3)
_cell_length_b 18.499(2)
_cell_length_c 10.0983(12)
_cell_measurement_reflns_used 1406
_cell_measurement_temperature 150(2)
_cell_measurement_theta_max 27.47
_cell_measurement_theta_min 2.59
_cell_volume 3866.1(8)
_computing_structure_refinement 'SHELXL-2019/1 (Sheldrick, 2019)'
_diffrn_ambient_temperature 150(2)
_diffrn_measured_fraction_theta_full 0.997
_diffrn_measured_fraction_theta_max 0.987
_diffrn_measurement_device_type 'Bruker APEX-II CCD'
_diffrn_measurement_method '\f and \w scans'
_diffrn_radiation_type MoK\a
_diffrn_radiation_wavelength 0.71073
_diffrn_reflns_av_R_equivalents 0.0537
_diffrn_reflns_av_unetI/netI 0.0540
_diffrn_reflns_Laue_measured_fraction_full 0.997
_diffrn_reflns_Laue_measured_fraction_max 0.987
_diffrn_reflns_limit_h_max 25
_diffrn_reflns_limit_h_min -27
_diffrn_reflns_limit_k_max 24
_diffrn_reflns_limit_k_min -19
_diffrn_reflns_limit_l_max 13
_diffrn_reflns_limit_l_min -13
_diffrn_reflns_number 15355
_diffrn_reflns_point_group_measured_fraction_full 0.997
_diffrn_reflns_point_group_measured_fraction_max 0.987
_diffrn_reflns_theta_full 25.242
_diffrn_reflns_theta_max 28.311
_diffrn_reflns_theta_min 2.202
_exptl_absorpt_coefficient_mu 0.308
_exptl_crystal_colour colorless
_exptl_crystal_density_diffrn 1.405
_exptl_crystal_description rod
_exptl_crystal_F_000 1716
_refine_diff_density_max 0.493
_refine_diff_density_min -0.587
_refine_diff_density_rms 0.073
_refine_ls_extinction_method none
_refine_ls_goodness_of_fit_ref 1.117
_refine_ls_hydrogen_treatment mixed
_refine_ls_matrix_type full
_refine_ls_number_parameters 336
_refine_ls_number_reflns 4768
_refine_ls_number_restraints 270
_refine_ls_restrained_S_all 1.096
_refine_ls_R_factor_all 0.1062
_refine_ls_R_factor_gt 0.0772
_refine_ls_shift/su_max 0.001
_refine_ls_shift/su_mean 0.000
_refine_ls_structure_factor_coef Fsqd
_refine_ls_weighting_details 'w=1/[\s^2^(Fo^2^)+(0.0540P)^2^+17.2658P] where P=(Fo^2^+2Fc^2^)/3'
_refine_ls_weighting_scheme calc
_refine_ls_wR_factor_gt 0.1755
_refine_ls_wR_factor_ref 0.1910
_reflns_Friedel_coverage 0.000
_reflns_number_gt 3525
_reflns_number_total 4768
_reflns_threshold_expression 'I > 2\s(I)'
_cod_data_source_file d5ce00221d2.cif
_cod_data_source_block 20230406_0m
_cod_depositor_comments 'Adding full bibliography for 7250170.cif.'
_cod_original_sg_symbol_H-M 'C 2/c'
_cod_database_code 7250170
_shelx_shelxl_version_number 2019/1
_shelx_space_group_comment
;
The symmetry employed for this shelxl refinement is uniquely defined
by the following loop, which should always be used as a source of
symmetry information in preference to the above space-group names.
They are only intended as comments.
;

loop_
_space_group_symop_operation_xyz
'x, y, z'
'-x, y, -z+1/2'
'x+1/2, y+1/2, z'
'-x+1/2, y+1/2, -z+1/2'
'-x, -y, -z'
'x, -y, z-1/2'
'-x+1/2, -y+1/2, -z'
'x+1/2, -y+1/2, z-1/2'

loop_
_atom_site_label
_atom_site_type_symbol
_atom_site_fract_x
_atom_site_fract_y
_atom_site_fract_z
_atom_site_U_iso_or_equiv
_atom_site_adp_type
_atom_site_occupancy
_atom_site_site_symmetry_order
_atom_site_calc_flag
_atom_site_refinement_flags_posn
_atom_site_refinement_flags_adp
_atom_site_refinement_flags_occupancy
_atom_site_disorder_assembly
_atom_site_disorder_group
S1 S 0.25230(5) 0.78658(5) 0.66892(10) 0.0381(3) Uani 1 1 d . U . . .
O2 O 0.38676(12) 0.77087(12) 0.4888(3) 0.0312(6) Uani 1 1 d . U . . .
H1 H 0.364(2) 0.797(2) 0.541(4) 0.047 Uiso 1 1 d . U . . .
O5 O 0.31464(13) 0.82679(14) 0.6606(3) 0.0407(7) Uani 1 1 d . U . . .
O6 O 0.41964(15) 0.87825(13) 0.4226(3) 0.0412(7) Uani 1 1 d . U . . .
C1 C 0.45128(15) 0.46106(16) 0.1714(3) 0.0226(6) Uani 1 1 d . U . . .
C2 C 0.500000 0.5766(2) 0.250000 0.0214(8) Uani 1 2 d S TU P . .
C3 C 0.40162(16) 0.57580(17) 0.0885(3) 0.0264(7) Uani 1 1 d . U . . .
H3 H 0.401331 0.627142 0.086298 0.032 Uiso 1 1 calc R U . . .
C4 C 0.35485(18) 0.53880(18) 0.0131(4) 0.0323(8) Uani 1 1 d . U . . .
H4 H 0.322564 0.564323 -0.041678 0.039 Uiso 1 1 calc R U . . .
C5 C 0.35399(18) 0.46175(18) 0.0158(4) 0.0336(8) Uani 1 1 d . U . . .
H5 H 0.320528 0.436179 -0.035613 0.040 Uiso 1 1 calc R U . . .
C6 C 0.40085(17) 0.42463(17) 0.0915(3) 0.0272(7) Uani 1 1 d . U . . .
H6 H 0.399913 0.373290 0.091141 0.033 Uiso 1 1 calc R U . . .
C7 C 0.500000 0.6578(2) 0.250000 0.0216(8) Uani 1 2 d S TU P . .
C8 C 0.46118(15) 0.69592(15) 0.3290(3) 0.0211(6) Uani 1 1 d . U . . .
H8 H 0.434173 0.670349 0.383149 0.025 Uiso 1 1 calc R U . . .
C9 C 0.46124(14) 0.77159(15) 0.3302(3) 0.0199(6) Uani 1 1 d . U . . .
C10 C 0.42081(15) 0.81354(17) 0.4175(3) 0.0232(6) Uani 1 1 d . U . . .
C11 C 0.500000 0.4233(2) 0.250000 0.0212(8) Uani 1 2 d S TU P . .
C12 C 0.5019(9) 0.34216(13) 0.2458(18) 0.0207(11) Uani 0.5 1 d G U P A -1
C13 C 0.5433(7) 0.3098(4) 0.1640(14) 0.0214(17) Uani 0.5 1 d G U P A -1
H13 H 0.569723 0.338907 0.114081 0.026 Uiso 0.5 1 calc R U P A -1
C14 C 0.5462(4) 0.2349(4) 0.1551(6) 0.0169(15) Uani 0.5 1 d G U P A -1
C16 C 0.5075(3) 0.19237(14) 0.2281(5) 0.0154(15) Uani 0.5 1 d G U P A -1
H16 H 0.509467 0.141182 0.222112 0.018 Uiso 0.5 1 calc R U P A -1
C14A C 0.4661(3) 0.2247(3) 0.3100(5) 0.0166(15) Uani 0.5 1 d G U P A -1
C13A C 0.4633(6) 0.2996(3) 0.3188(12) 0.0160(15) Uani 0.5 1 d G U P A -1
H13A H 0.435001 0.321710 0.374703 0.019 Uiso 0.5 1 calc R U P A -1
C15 C 0.4275(3) 0.1751(4) 0.3915(7) 0.0225(13) Uani 0.5 1 d . U P A -1
O1 O 0.4292(3) 0.1104(3) 0.3840(5) 0.0314(11) Uani 0.5 1 d . U P A -1
O4 O 0.3920(4) 0.2119(5) 0.4724(7) 0.0289(17) Uani 0.5 1 d . U P A -1
C15A C 0.5930(5) 0.2042(6) 0.0671(9) 0.0201(18) Uani 0.5 1 d . U P A -1
O1A O 0.5909(2) 0.1347(2) 0.0564(5) 0.0262(10) Uani 0.5 1 d . U P A -1
H2 H 0.623206 0.120117 0.020600 0.039 Uiso 0.5 1 calc R U P A -1
O4A O 0.6289(3) 0.2435(3) 0.0127(5) 0.0290(12) Uani 0.5 1 d . U P A -1
C17 C 0.2733(3) 0.6977(2) 0.7155(7) 0.0723(17) Uani 1 1 d . U . . .
H17A H 0.234464 0.671122 0.733572 0.109 Uiso 1 1 calc R U . . .
H17B H 0.304115 0.698426 0.795842 0.109 Uiso 1 1 calc R U . . .
H17C H 0.293156 0.673972 0.643142 0.109 Uiso 1 1 calc R U . . .
C18 C 0.2236(2) 0.8153(3) 0.8176(5) 0.0571(13) Uani 1 1 d . U . . .
H18A H 0.185642 0.786591 0.834121 0.086 Uiso 1 1 calc R U . . .
H18B H 0.211510 0.866497 0.810062 0.086 Uiso 1 1 calc R U . . .
H18C H 0.257464 0.808964 0.891616 0.086 Uiso 1 1 calc R U . . .
C19 C 0.5941(4) -0.0119(5) -0.1684(10) 0.038(2) Uani 0.525(7) 1 d D U P B 1
H19A H 0.589041 -0.062036 -0.199082 0.057 Uiso 0.525(7) 1 calc R U P B 1
H19B H 0.578598 0.020898 -0.241008 0.057 Uiso 0.525(7) 1 calc R U P B 1
H19C H 0.568962 -0.004309 -0.092773 0.057 Uiso 0.525(7) 1 calc R U P B 1
C20 C 0.7049(7) 0.0052(9) -0.2788(11) 0.038(3) Uani 0.525(7) 1 d D U P B 1
H20A H 0.703166 -0.044250 -0.313927 0.057 Uiso 0.525(7) 1 calc R U P B 1
H20B H 0.749539 0.022837 -0.272671 0.057 Uiso 0.525(7) 1 calc R U P B 1
H20C H 0.677257 0.036592 -0.338558 0.057 Uiso 0.525(7) 1 calc R U P B 1
S2 S 0.67739(11) 0.0058(2) -0.11809(17) 0.0273(7) Uani 0.525(7) 1 d D U P B 1
O3 O 0.6815(2) 0.0856(3) -0.0765(6) 0.0322(14) Uani 0.525(7) 1 d D U P B 1
C19A C 0.5804(4) 0.0141(5) -0.1481(10) 0.033(2) Uani 0.475(7) 1 d D U P B 2
H19D H 0.578067 -0.038719 -0.142308 0.050 Uiso 0.475(7) 1 calc R U P B 2
H19E H 0.564604 0.029592 -0.238443 0.050 Uiso 0.475(7) 1 calc R U P B 2
H19F H 0.553513 0.035707 -0.084391 0.050 Uiso 0.475(7) 1 calc R U P B 2
C20A C 0.6928(8) 0.0089(9) -0.2555(14) 0.038(3) Uani 0.475(7) 1 d D U P B 2
H20D H 0.677762 -0.040783 -0.271810 0.057 Uiso 0.475(7) 1 calc R U P B 2
H20E H 0.740154 0.009652 -0.243296 0.057 Uiso 0.475(7) 1 calc R U P B 2
H20F H 0.677400 0.039312 -0.331767 0.057 Uiso 0.475(7) 1 calc R U P B 2
S2A S 0.66225(15) 0.0427(2) -0.1098(2) 0.0331(9) Uani 0.475(7) 1 d D U P B 2
O3A O 0.6634(3) 0.1245(3) -0.1247(7) 0.0416(18) Uani 0.475(7) 1 d D U P B 2
C22 C 0.45155(15) 0.53909(15) 0.1716(3) 0.0216(6) Uani 1 1 d . U . . .
C23 C 0.500000 0.8089(2) 0.250000 0.0205(8) Uani 1 2 d S TU P . .
H23 H 0.500002 0.860237 0.250001 0.025 Uiso 1 2 calc R U P . .

loop_
_atom_site_aniso_label
_atom_site_aniso_U_11
_atom_site_aniso_U_22
_atom_site_aniso_U_33
_atom_site_aniso_U_23
_atom_site_aniso_U_13
_atom_site_aniso_U_12
S1 0.0317(5) 0.0384(5) 0.0450(5) -0.0095(4) 0.0084(4) -0.0066(4)
O2 0.0352(14) 0.0215(11) 0.0404(14) -0.0043(10) 0.0210(11) -0.0017(10)
O5 0.0426(16) 0.0384(14) 0.0454(15) -0.0096(12) 0.0253(13) -0.0093(12)
O6 0.0645(19) 0.0194(11) 0.0448(15) -0.0017(10) 0.0295(14) 0.0065(11)
C1 0.0269(15) 0.0167(13) 0.0258(14) 0.0001(11) 0.0108(12) -0.0016(11)
C2 0.027(2) 0.0160(18) 0.023(2) 0.000 0.0106(17) 0.000
C3 0.0324(17) 0.0175(14) 0.0303(16) 0.0001(12) 0.0082(14) 0.0035(12)
C4 0.0362(19) 0.0223(15) 0.0378(18) 0.0000(14) 0.0008(15) 0.0037(14)
C5 0.0362(19) 0.0239(16) 0.0392(19) -0.0053(14) -0.0026(15) -0.0017(14)
C6 0.0328(17) 0.0175(14) 0.0320(17) -0.0020(12) 0.0065(14) -0.0008(12)
C7 0.023(2) 0.0164(18) 0.025(2) 0.000 0.0049(17) 0.000
C8 0.0237(15) 0.0164(13) 0.0243(14) 0.0004(11) 0.0075(12) -0.0021(11)
C9 0.0219(14) 0.0170(13) 0.0212(14) -0.0022(11) 0.0039(11) 0.0007(11)
C10 0.0245(15) 0.0223(14) 0.0235(14) -0.0023(12) 0.0054(12) 0.0009(12)
C11 0.026(2) 0.0110(17) 0.028(2) 0.000 0.0092(17) 0.000
C12 0.022(3) 0.0176(19) 0.023(3) 0.009(5) 0.0078(19) -0.009(5)
C13 0.025(4) 0.015(3) 0.027(5) 0.002(3) 0.015(3) -0.002(3)
C14 0.022(3) 0.016(3) 0.015(3) 0.000(2) 0.010(3) -0.001(2)
C16 0.020(4) 0.017(2) 0.011(4) -0.0015(19) 0.009(3) 0.001(2)
C14A 0.021(4) 0.017(3) 0.014(4) 0.002(3) 0.011(3) -0.001(3)
C13A 0.019(4) 0.019(3) 0.011(3) -0.003(3) 0.009(3) 0.000(3)
C15 0.026(3) 0.021(3) 0.020(3) 0.003(3) 0.002(3) 0.000(3)
O1 0.041(3) 0.016(2) 0.038(3) 0.006(2) 0.011(2) -0.001(2)
O4 0.039(4) 0.019(3) 0.033(4) -0.007(3) 0.020(3) 0.002(3)
C15A 0.026(4) 0.014(4) 0.021(4) 0.003(3) 0.007(3) -0.001(3)
O1A 0.033(3) 0.014(2) 0.034(3) -0.003(2) 0.014(2) -0.0003(19)
O4A 0.038(3) 0.019(3) 0.034(3) 0.002(2) 0.025(2) 0.001(2)
C17 0.059(3) 0.024(2) 0.139(5) -0.003(3) 0.034(3) -0.003(2)
C18 0.048(3) 0.060(3) 0.071(3) -0.014(2) 0.043(2) -0.001(2)
C19 0.038(4) 0.030(5) 0.046(5) -0.004(4) 0.005(4) -0.009(3)
C20 0.061(7) 0.028(4) 0.026(4) -0.010(3) 0.014(4) 0.008(5)
S2 0.0349(10) 0.0257(15) 0.0215(8) -0.0040(7) 0.0038(6) 0.0034(9)
O3 0.031(3) 0.027(3) 0.042(3) -0.020(3) 0.016(2) -0.009(2)
C19A 0.052(5) 0.020(4) 0.031(4) -0.011(3) 0.019(4) -0.006(4)
C20A 0.049(6) 0.027(5) 0.041(6) -0.010(4) 0.014(4) 0.002(4)
S2A 0.0456(13) 0.030(2) 0.0249(9) -0.0041(9) 0.0087(8) -0.0023(13)
O3A 0.056(4) 0.021(3) 0.053(4) -0.015(3) 0.031(3) -0.010(3)
C22 0.0263(15) 0.0150(13) 0.0248(14) -0.0012(11) 0.0082(12) 0.0009(11)
C23 0.029(2) 0.0132(17) 0.0202(19) 0.000 0.0043(17) 0.000

loop_
_atom_type_symbol
_atom_type_description
_atom_type_scat_dispersion_real
_atom_type_scat_dispersion_imag
_atom_type_scat_source
C C 0.0033 0.0016 'International Tables Vol C Tables 4.2.6.8 and 6.1.1.4'
H H 0.0000 0.0000 'International Tables Vol C Tables 4.2.6.8 and 6.1.1.4'
O O 0.0106 0.0060 'International Tables Vol C Tables 4.2.6.8 and 6.1.1.4'
S S 0.1246 0.1234 'International Tables Vol C Tables 4.2.6.8 and 6.1.1.4'

loop_
_geom_angle_atom_site_label_1
_geom_angle_atom_site_label_2
_geom_angle_atom_site_label_3
_geom_angle
_geom_angle_site_symmetry_1
_geom_angle_site_symmetry_3
_geom_angle_publ_flag
O5 S1 C17 106.6(2) . . ?
O5 S1 C18 105.70(19) . . ?
C17 S1 C18 98.8(3) . . ?
C11 C1 C6 122.0(3) . . ?
C11 C1 C22 119.6(3) . . ?
C6 C1 C22 118.4(3) . . ?
C22 C2 C22 120.5(4) . 2_655 ?
C22 C2 C7 119.74(19) . . ?
C22 C2 C7 119.74(19) 2_655 . ?
C4 C3 C22 121.5(3) . . ?
C3 C4 C5 120.2(3) . . ?
C6 C5 C4 120.4(3) . . ?
C5 C6 C1 121.5(3) . . ?
C8 C7 C8 118.8(4) 2_655 . ?
C8 C7 C2 120.59(19) 2_655 . ?
C8 C7 C2 120.59(19) . . ?
C7 C8 C9 120.9(3) . . ?
C23 C9 C8 119.5(3) . . ?
C23 C9 C10 118.9(3) . . ?
C8 C9 C10 121.6(3) . . ?
O6 C10 O2 123.9(3) . . ?
O6 C10 C9 123.9(3) . . ?
O2 C10 C9 112.1(3) . . ?
C1 C11 C1 120.5(4) . 2_655 ?
C1 C11 C12 120.0(8) . . ?
C1 C11 C12 119.5(8) 2_655 . ?
C13 C12 C13A 120.0 . . ?
C13 C12 C11 117.8(8) . . ?
C13A C12 C11 122.2(8) . . ?
C12 C13 C14 120.0 . . ?
C16 C14 C13 120.0 . . ?
C16 C14 C15A 123.2(7) . . ?
C13 C14 C15A 116.8(7) . . ?
C14 C16 C14A 120.0 . . ?
C13A C14A C16 120.0 . . ?
C13A C14A C15 122.7(5) . . ?
C16 C14A C15 117.3(5) . . ?
C14A C13A C12 120.0 . . ?
O1 C15 O4 124.5(7) . . ?
O1 C15 C14A 123.3(7) . . ?
O4 C15 C14A 112.2(6) . . ?
O4A C15A O1A 125.2(9) . . ?
O4A C15A C14 120.7(8) . . ?
O1A C15A C14 114.1(9) . . ?
O3 S2 C20 104.0(5) . . ?
O3 S2 C19 106.3(4) . . ?
C20 S2 C19 97.7(5) . . ?
O3A S2A C20A 104.9(6) . . ?
O3A S2A C19A 107.3(4) . . ?
C20A S2A C19A 97.6(6) . . ?
C2 C22 C3 122.0(3) . . ?
C2 C22 C1 119.9(3) . . ?
C3 C22 C1 118.0(3) . . ?
C9 C23 C9 120.3(4) . 2_655 ?

loop_
_geom_bond_atom_site_label_1
_geom_bond_atom_site_label_2
_geom_bond_distance
_geom_bond_site_symmetry_2
_geom_bond_publ_flag
S1 O5 1.505(3) . ?
S1 C17 1.752(5) . ?
S1 C18 1.756(4) . ?
O2 C10 1.323(4) . ?
O6 C10 1.198(4) . ?
C1 C11 1.406(4) . ?
C1 C6 1.425(5) . ?
C1 C22 1.444(4) . ?
C2 C22 1.400(4) . ?
C2 C22 1.400(4) 2_655 ?
C2 C7 1.501(6) . ?
C3 C4 1.357(5) . ?
C3 C22 1.436(5) . ?
C4 C5 1.426(5) . ?
C5 C6 1.361(5) . ?
C7 C8 1.386(4) 2_655 ?
C7 C8 1.386(4) . ?
C8 C9 1.400(4) . ?
C9 C23 1.385(3) . ?
C9 C10 1.497(4) . ?
C11 C12 1.502(4) . ?
C12 C13 1.3900 . ?
C12 C13A 1.3900 . ?
C13 C14 1.3900 . ?
C14 C16 1.3900 . ?
C14 C15A 1.499(11) . ?
C16 C14A 1.3900 . ?
C14A C13A 1.3900 . ?
C14A C15 1.518(8) . ?
C15 O1 1.200(9) . ?
C15 O4 1.343(9) . ?
C15A O4A 1.214(11) . ?
C15A O1A 1.291(11) . ?
C19 S2 1.785(7) . ?
C20 S2 1.777(9) . ?
S2 O3 1.533(5) . ?
C19A S2A 1.788(7) . ?
C20A S2A 1.776(9) . ?
S2A O3A 1.522(6) . ?
